data_2231155
loop_
_publ_author_name
'Zhu, Hai-Bin'
'Yang, Wen-Na'

_publ_section_title
;
 Tetra-\m-acetato-\k^8^<i>O</i>:<i>O</i>'-bis{[2-methylsulfanyl-4-(pyridin-4-yl-\k<i>N</i>)pyrimidine]copper(II)}(<i>Cu{---</i>Cu})
;
_journal_coeditor_code HY2450
_journal_issue 8
_journal_name_full 'Acta Crystallographica Section E'
_journal_page_first m1168
_journal_paper_doi 10.1107/S1600536811029837
_journal_volume 67
_journal_year 2011
_chemical_formula_iupac '[Cu2 (C2 H3 O2)4 (C10 H9 N3 S)2]'
_chemical_formula_moiety 'C28 H30 Cu2 N6 O8 S2'
_chemical_formula_sum 'C28 H30 Cu2 N6 O8 S2'
_chemical_formula_weight 769.82
_chemical_name_systematic
;
Tetra-\m-acetato-\k^8^<i>O</i>:<i>O</i>'-bis{[2-methylsulfanyl-
4-(pyridin-4-yl-\k<i>N</i>)pyrimidine]copper(II)}(<i>Cu---Cu</i>)
;
_space_group_IT_number 14
_symmetry_cell_setting monoclinic
_symmetry_space_group_name_Hall '-P 2ybc'
_symmetry_space_group_name_H-M 'P 1 21/c 1'
_atom_sites_solution_hydrogens geom
_atom_sites_solution_primary direct
_atom_sites_solution_secondary difmap
_audit_creation_method SHELXL-97
_cell_angle_alpha 90.00
_cell_angle_beta 103.781(2)
_cell_angle_gamma 90.00
_cell_formula_units_Z 2
_cell_length_a 15.192(2)
_cell_length_b 13.003(2)
_cell_length_c 8.6108(13)
_cell_measurement_reflns_used 2827
_cell_measurement_temperature 298(2)
_cell_measurement_theta_max 25.50
_cell_measurement_theta_min 2.25
_cell_volume 1652.0(4)
_computing_cell_refinement 'SAINT-Plus (Bruker, 2007)'
_computing_data_collection 'APEX2 (Bruker, 2007)'
_computing_data_reduction 'SAINT-Plus (Bruker, 2007)'
_computing_molecular_graphics 'SHELXTL (Sheldrick, 2008)'
_computing_publication_material 'SHELXTL (Sheldrick, 2008)'
_computing_structure_refinement 'SHELXL97 (Sheldrick, 2008)'
_computing_structure_solution 'SHELXS97 (Sheldrick, 2008)'
_diffrn_ambient_temperature 298(2)
_diffrn_measured_fraction_theta_full 0.969
_diffrn_measured_fraction_theta_max 0.969
_diffrn_measurement_device_type 'Bruker APEXII CCD'
_diffrn_measurement_method '\f and \w scans'
_diffrn_radiation_monochromator graphite
_diffrn_radiation_source 'fine-focus sealed tube'
_diffrn_radiation_type MoK\a
_diffrn_radiation_wavelength 0.71073
_diffrn_reflns_av_R_equivalents 0.0244
_diffrn_reflns_av_sigmaI/netI 0.0245
_diffrn_reflns_limit_h_max 18
_diffrn_reflns_limit_h_min -15
_diffrn_reflns_limit_k_max 15
_diffrn_reflns_limit_k_min -15
_diffrn_reflns_limit_l_max 10
_diffrn_reflns_limit_l_min -10
_diffrn_reflns_number 9568
_diffrn_reflns_theta_full 25.00
_diffrn_reflns_theta_max 25.00
_diffrn_reflns_theta_min 2.09
_exptl_absorpt_coefficient_mu 1.470
_exptl_absorpt_correction_T_max 0.768
_exptl_absorpt_correction_T_min 0.650
_exptl_absorpt_correction_type multi-scan
_exptl_absorpt_process_details '(SADABS; Bruker, 2001)'
_exptl_crystal_colour blue
_exptl_crystal_density_diffrn 1.548
_exptl_crystal_density_method 'not measured'
_exptl_crystal_description block
_exptl_crystal_F_000 788
_exptl_crystal_size_max 0.41
_exptl_crystal_size_mid 0.25
_exptl_crystal_size_min 0.18
_refine_diff_density_max 0.375
_refine_diff_density_min -0.320
_refine_ls_extinction_method none
_refine_ls_goodness_of_fit_ref 1.039
_refine_ls_hydrogen_treatment constr
_refine_ls_matrix_type full
_refine_ls_number_parameters 208
_refine_ls_number_reflns 2827
_refine_ls_number_restraints 0
_refine_ls_restrained_S_all 1.039
_refine_ls_R_factor_all 0.0408
_refine_ls_R_factor_gt 0.0308
_refine_ls_shift/su_max 0.000
_refine_ls_shift/su_mean 0.000
_refine_ls_structure_factor_coef Fsqd
_refine_ls_weighting_details 'calc w=1/[\s^2^(Fo^2^)+(0.0614P)^2^+0.3763P] where P=(Fo^2^+2Fc^2^)/3'
_refine_ls_weighting_scheme calc
_refine_ls_wR_factor_gt 0.0903
_refine_ls_wR_factor_ref 0.0974
_reflns_number_gt 2354
_reflns_number_total 2827
_reflns_threshold_expression I>2\s(I)
_cod_data_source_file hy2450.cif
_cod_data_source_block I
_cod_original_sg_symbol_H-M 'P 21/c'
_cod_database_code 2231155
_cod_database_fobs_code 2231155

loop_
_symmetry_equiv_pos_as_xyz
'x, y, z'
'-x, y+1/2, -z+1/2'
'-x, -y, -z'
'x, -y-1/2, z-1/2'

loop_
_atom_site_type_symbol
_atom_site_label
_atom_site_fract_x
_atom_site_fract_y
_atom_site_fract_z
_atom_site_U_iso_or_equiv
_atom_site_adp_type
_atom_site_calc_flag
_atom_site_refinement_flags
_atom_site_occupancy
_atom_site_symmetry_multiplicity
Cu Cu1 0.42790(2) 0.03013(2) 0.39231(4) 0.03313(14) Uani d . 1 1
O O2 0.39177(14) -0.11545(15) 0.3826(3) 0.0474(5) Uani d . 1 1
O O4 0.50560(15) -0.00064(17) 0.2452(2) 0.0462(5) Uani d . 1 1
N N1 0.31254(16) 0.08776(18) 0.2112(3) 0.0380(5) Uani d . 1 1
O O1 0.62838(15) -0.05037(17) 0.4261(3) 0.0522(6) Uani d . 1 1
O O3 0.51441(14) -0.16651(15) 0.5641(3) 0.0518(6) Uani d . 1 1
C C14 0.5845(2) -0.03341(19) 0.2841(4) 0.0396(7) Uani d . 1 1
C C8 0.2390(2) 0.0311(2) 0.1478(4) 0.0440(7) Uani d . 1 1
H H8 0.2376 -0.0368 0.1810 0.053 Uiso calc R 1 1
C C6 0.16582(19) 0.1693(2) -0.0149(3) 0.0377(6) Uani d . 1 1
C C10 0.2425(2) 0.2277(2) 0.0483(3) 0.0427(7) Uani d . 1 1
H H10 0.2459 0.2956 0.0164 0.051 Uiso calc R 1 1
C C9 0.3132(2) 0.1843(2) 0.1582(3) 0.0410(7) Uani d . 1 1
H H9 0.3644 0.2243 0.1980 0.049 Uiso calc R 1 1
C C12 0.4403(2) -0.1827(2) 0.4653(4) 0.0412(7) Uani d . 1 1
C C7 0.1662(2) 0.0681(2) 0.0368(4) 0.0477(7) Uani d . 1 1
H H7 0.1169 0.0256 -0.0042 0.057 Uiso calc R 1 1
N N2 0.02885(17) 0.1470(2) -0.2225(3) 0.0491(6) Uani d . 1 1
C C5 0.08668(19) 0.2131(2) -0.1331(3) 0.0417(7) Uani d . 1 1
C C4 0.0726(2) 0.3178(3) -0.1478(4) 0.0573(9) Uani d . 1 1
H H4 0.1123 0.3640 -0.0846 0.069 Uiso calc R 1 1
S S1 -0.11441(7) 0.09520(9) -0.43675(14) 0.0806(3) Uani d . 1 1
N N3 -0.0610(2) 0.2871(3) -0.3527(4) 0.0620(8) Uani d . 1 1
C C13 0.6315(3) -0.0562(3) 0.1536(4) 0.0579(9) Uani d . 1 1
H H13A 0.5910 -0.0426 0.0517 0.087 Uiso calc R 1 1
H H13B 0.6494 -0.1271 0.1590 0.087 Uiso calc R 1 1
H H13C 0.6842 -0.0133 0.1664 0.087 Uiso calc R 1 1
C C2 -0.0421(2) 0.1878(3) -0.3268(4) 0.0514(8) Uani d . 1 1
C C11 0.4090(2) -0.2928(2) 0.4448(5) 0.0609(9) Uani d . 1 1
H H11A 0.4514 -0.3358 0.5166 0.091 Uiso calc R 1 1
H H11B 0.4050 -0.3141 0.3366 0.091 Uiso calc R 1 1
H H11C 0.3504 -0.2986 0.4681 0.091 Uiso calc R 1 1
C C3 -0.0023(3) 0.3513(3) -0.2593(5) 0.0657(10) Uani d . 1 1
H H3 -0.0127 0.4216 -0.2707 0.079 Uiso calc R 1 1
C C1 -0.2020(2) 0.1704(4) -0.5637(5) 0.0900(14) Uani d . 1 1
H H1A -0.2452 0.1254 -0.6301 0.135 Uiso calc R 1 1
H H1B -0.1757 0.2145 -0.6298 0.135 Uiso calc R 1 1
H H1C -0.2319 0.2114 -0.4990 0.135 Uiso calc R 1 1

loop_
_atom_site_aniso_label
_atom_site_aniso_U_11
_atom_site_aniso_U_22
_atom_site_aniso_U_33
_atom_site_aniso_U_12
_atom_site_aniso_U_13
_atom_site_aniso_U_23
Cu1 0.0360(2) 0.0322(2) 0.0284(2) 0.00451(13) 0.00199(15) -0.00098(13)
O2 0.0452(12) 0.0375(11) 0.0524(13) -0.0012(9) -0.0028(10) 0.0009(9)
O4 0.0511(13) 0.0567(12) 0.0316(11) 0.0104(10) 0.0111(10) 0.0027(9)
N1 0.0412(14) 0.0382(13) 0.0322(13) 0.0043(10) 0.0039(11) 0.0004(10)
O1 0.0528(13) 0.0680(15) 0.0362(12) 0.0198(11) 0.0116(11) 0.0003(10)
O3 0.0536(14) 0.0350(10) 0.0552(13) -0.0022(10) -0.0099(11) -0.0011(9)
C14 0.0538(19) 0.0307(14) 0.0372(17) 0.0042(13) 0.0166(15) 0.0001(12)
C8 0.0453(18) 0.0382(15) 0.0444(18) 0.0003(13) 0.0024(15) 0.0087(13)
C6 0.0379(16) 0.0397(15) 0.0339(15) 0.0062(12) 0.0057(13) 0.0037(12)
C10 0.0484(18) 0.0342(14) 0.0410(17) 0.0016(13) 0.0019(14) 0.0030(12)
C9 0.0419(16) 0.0369(15) 0.0393(16) 0.0005(12) 0.0001(13) -0.0026(12)
C12 0.0482(18) 0.0357(15) 0.0396(17) -0.0016(13) 0.0103(14) -0.0075(13)
C7 0.0403(17) 0.0469(17) 0.0503(19) -0.0071(14) -0.0002(15) 0.0053(14)
N2 0.0401(15) 0.0544(15) 0.0480(16) 0.0030(12) 0.0009(13) 0.0101(12)
C5 0.0365(16) 0.0485(16) 0.0384(17) 0.0052(13) 0.0056(14) 0.0069(13)
C4 0.053(2) 0.0488(18) 0.062(2) 0.0087(16) -0.0018(17) 0.0036(16)
S1 0.0607(6) 0.0805(7) 0.0812(8) -0.0150(5) -0.0214(5) 0.0158(6)
N3 0.0477(17) 0.0690(19) 0.0622(19) 0.0113(14) -0.0007(15) 0.0157(15)
C13 0.077(3) 0.057(2) 0.047(2) 0.0175(18) 0.0314(19) 0.0038(16)
C2 0.0376(17) 0.067(2) 0.0468(19) 0.0017(15) 0.0045(15) 0.0123(16)
C11 0.063(2) 0.0362(16) 0.076(2) -0.0064(15) 0.0006(19) -0.0080(16)
C3 0.062(2) 0.052(2) 0.076(3) 0.0151(18) 0.001(2) 0.0134(19)
C1 0.045(2) 0.126(4) 0.082(3) -0.004(2) -0.020(2) 0.018(3)

loop_
_atom_type_symbol
_atom_type_description
_atom_type_scat_dispersion_real
_atom_type_scat_dispersion_imag
_atom_type_scat_source
C C 0.0033 0.0016 'International Tables Vol C Tables 4.2.6.8 and 6.1.1.4'
Cu Cu 0.3201 1.2651 'International Tables Vol C Tables 4.2.6.8 and 6.1.1.4'
N N 0.0061 0.0033 'International Tables Vol C Tables 4.2.6.8 and 6.1.1.4'
O O 0.0106 0.0060 'International Tables Vol C Tables 4.2.6.8 and 6.1.1.4'
S S 0.1246 0.1234 'International Tables Vol C Tables 4.2.6.8 and 6.1.1.4'
H H 0.0000 0.0000 'International Tables Vol C Tables 4.2.6.8 and 6.1.1.4'

loop_
_geom_angle_atom_site_label_1
_geom_angle_atom_site_label_2
_geom_angle_atom_site_label_3
_geom_angle_site_symmetry_1
_geom_angle_site_symmetry_3
_geom_angle
O4 Cu1 O2 . . 88.92(9)
O4 Cu1 O1 . 3_656 168.10(9)
O2 Cu1 O1 . 3_656 89.58(9)
O4 Cu1 O3 . 3_656 89.87(9)
O2 Cu1 O3 . 3_656 168.30(8)
O1 Cu1 O3 3_656 3_656 89.20(10)
O4 Cu1 N1 . . 96.46(9)
O2 Cu1 N1 . . 97.57(9)
O1 Cu1 N1 3_656 . 95.44(9)
O3 Cu1 N1 3_656 . 94.13(9)
O4 Cu1 Cu1 . 3_656 82.34(7)
O2 Cu1 Cu1 . 3_656 85.43(6)
O1 Cu1 Cu1 3_656 3_656 85.77(7)
O3 Cu1 Cu1 3_656 3_656 82.88(6)
N1 Cu1 Cu1 . 3_656 176.77(7)
C12 O2 Cu1 . . 121.89(19)
C14 O4 Cu1 . . 125.8(2)
C9 N1 C8 . . 116.8(2)
C9 N1 Cu1 . . 119.7(2)
C8 N1 Cu1 . . 123.46(19)
C14 O1 Cu1 . . 65.15(17)
C12 O3 Cu1 . . 66.66(15)
O4 C14 O1 . . 125.0(3)
O4 C14 C13 . . 117.9(3)
O1 C14 C13 . . 117.1(3)
N1 C8 C7 . . 123.3(3)
N1 C8 H8 . . 118.4
C7 C8 H8 . . 118.4
C10 C6 C7 . . 117.0(3)
C10 C6 C5 . . 121.6(3)
C7 C6 C5 . . 121.4(3)
C9 C10 C6 . . 119.5(3)
C9 C10 H10 . . 120.3
C6 C10 H10 . . 120.3
N1 C9 C10 . . 123.5(3)
N1 C9 H9 . . 118.2
C10 C9 H9 . . 118.2
O2 C12 O3 . . 125.4(3)
O2 C12 C11 . . 118.1(3)
O3 C12 C11 . . 116.5(3)
C8 C7 C6 . . 119.9(3)
C8 C7 H7 . . 120.0
C6 C7 H7 . . 120.0
C2 N2 C5 . . 116.5(3)
N2 C5 C4 . . 121.1(3)
N2 C5 C6 . . 117.4(3)
C4 C5 C6 . . 121.5(3)
C3 C4 C5 . . 117.5(3)
C3 C4 H4 . . 121.3
C5 C4 H4 . . 121.3
C2 S1 C1 . . 103.5(2)
C2 N3 C3 . . 114.7(3)
C14 C13 H13A . . 109.5
C14 C13 H13B . . 109.5
H13A C13 H13B . . 109.5
C14 C13 H13C . . 109.5
H13A C13 H13C . . 109.5
H13B C13 H13C . . 109.5
N3 C2 N2 . . 127.2(3)
N3 C2 S1 . . 119.7(3)
N2 C2 S1 . . 113.1(3)
C12 C11 H11A . . 109.5
C12 C11 H11B . . 109.5
H11A C11 H11B . . 109.5
C12 C11 H11C . . 109.5
H11A C11 H11C . . 109.5
H11B C11 H11C . . 109.5
N3 C3 C4 . . 123.0(3)
N3 C3 H3 . . 118.5
C4 C3 H3 . . 118.5
S1 C1 H1A . . 109.5
S1 C1 H1B . . 109.5
H1A C1 H1B . . 109.5
S1 C1 H1C . . 109.5
H1A C1 H1C . . 109.5
H1B C1 H1C . . 109.5

loop_
_geom_bond_atom_site_label_1
_geom_bond_atom_site_label_2
_geom_bond_site_symmetry_2
_geom_bond_distance
_geom_bond_publ_flag
Cu1 O1 3_656 1.970(2) y
Cu1 O2 . 1.967(2) y
Cu1 O3 3_656 1.974(2) y
Cu1 O4 . 1.967(2) y
Cu1 N1 . 2.183(2) y
Cu1 Cu1 3_656 2.6299(7) y
O2 C12 . 1.251(4) ?
O4 C14 . 1.241(4) ?
N1 C9 . 1.337(4) ?
N1 C8 . 1.341(4) ?
O1 C14 . 1.265(4) ?
O3 C12 . 1.257(4) ?
C14 C13 . 1.498(4) ?
C8 C7 . 1.366(4) ?
C8 H8 . 0.9300 ?
C6 C10 . 1.388(4) ?
C6 C7 . 1.389(4) ?
C6 C5 . 1.491(4) ?
C10 C9 . 1.372(4) ?
C10 H10 . 0.9300 ?
C9 H9 . 0.9300 ?
C12 C11 . 1.505(4) ?
C7 H7 . 0.9300 ?
N2 C2 . 1.338(4) ?
N2 C5 . 1.335(4) ?
C5 C4 . 1.379(4) ?
C4 C3 . 1.373(5) ?
C4 H4 . 0.9300 ?
S1 C2 . 1.748(4) ?
S1 C1 . 1.796(4) ?
N3 C2 . 1.330(5) ?
N3 C3 . 1.341(5) ?
C13 H13A . 0.9600 ?
C13 H13B . 0.9600 ?
C13 H13C . 0.9600 ?
C11 H11A . 0.9600 ?
C11 H11B . 0.9600 ?
C11 H11C . 0.9600 ?
C3 H3 . 0.9300 ?
C1 H1A . 0.9600 ?
C1 H1B . 0.9600 ?
C1 H1C . 0.9600 ?

loop_
_geom_torsion_atom_site_label_1
_geom_torsion_atom_site_label_2
_geom_torsion_atom_site_label_3
_geom_torsion_atom_site_label_4
_geom_torsion_site_symmetry_1
_geom_torsion_site_symmetry_3
_geom_torsion_site_symmetry_4
_geom_torsion
O4 Cu1 O2 C12 . . . 81.3(2)
O1 Cu1 O2 C12 3_656 . . -86.9(2)
O3 Cu1 O2 C12 3_656 . . -2.9(6)
N1 Cu1 O2 C12 . . . 177.7(2)
Cu1 Cu1 O2 C12 3_656 . . -1.1(2)
O2 Cu1 O4 C14 . . . -85.3(2)
O1 Cu1 O4 C14 3_656 . . -2.5(6)
O3 Cu1 O4 C14 3_656 . . 83.0(2)
N1 Cu1 O4 C14 . . . 177.2(2)
Cu1 Cu1 O4 C14 3_656 . . 0.2(2)
O4 Cu1 N1 C9 . . . -80.7(2)
O2 Cu1 N1 C9 . . . -170.5(2)
O1 Cu1 N1 C9 3_656 . . 99.2(2)
O3 Cu1 N1 C9 3_656 . . 9.6(2)
O4 Cu1 N1 C8 . . . 99.3(2)
O2 Cu1 N1 C8 . . . 9.5(2)
O1 Cu1 N1 C8 3_656 . . -80.8(2)
O3 Cu1 N1 C8 3_656 . . -170.4(2)
O4 Cu1 O1 C14 . 3_656 3_656 4.2(6)
O2 Cu1 O1 C14 . 3_656 3_656 86.9(2)
O3 Cu1 O1 C14 3_656 3_656 3_656 -81.4(2)
N1 Cu1 O1 C14 . 3_656 3_656 -175.5(2)
Cu1 Cu1 O1 C14 3_656 3_656 3_656 1.5(2)
O4 Cu1 O3 C12 . 3_656 3_656 -82.5(2)
O2 Cu1 O3 C12 . 3_656 3_656 1.5(6)
O1 Cu1 O3 C12 3_656 3_656 3_656 85.6(2)
N1 Cu1 O3 C12 . 3_656 3_656 -179.0(2)
Cu1 Cu1 O3 C12 3_656 3_656 3_656 -0.2(2)
Cu1 O4 C14 C13 . . . 177.6(2)
C9 N1 C8 C7 . . . -1.4(4)
Cu1 N1 C8 C7 . . . 178.6(2)
C7 C6 C10 C9 . . . -0.9(4)
C5 C6 C10 C9 . . . 179.2(3)
C8 N1 C9 C10 . . . 2.1(4)
Cu1 N1 C9 C10 . . . -178.0(2)
C6 C10 C9 N1 . . . -0.9(4)
Cu1 O2 C12 C11 . . . -177.5(2)
N1 C8 C7 C6 . . . -0.4(5)
C10 C6 C7 C8 . . . 1.5(4)
C5 C6 C7 C8 . . . -178.6(3)
C2 N2 C5 C4 . . . 0.6(4)
C2 N2 C5 C6 . . . 179.4(3)
C10 C6 C5 N2 . . . 160.4(3)
C7 C6 C5 N2 . . . -19.5(4)
C10 C6 C5 C4 . . . -20.7(4)
C7 C6 C5 C4 . . . 159.4(3)
N2 C5 C4 C3 . . . -0.9(5)
C6 C5 C4 C3 . . . -179.7(3)
C3 N3 C2 N2 . . . -1.7(5)
C3 N3 C2 S1 . . . 178.5(3)
C5 N2 C2 N3 . . . 0.8(5)
C5 N2 C2 S1 . . . -179.4(2)
C1 S1 C2 N3 . . . -0.4(3)
C1 S1 C2 N2 . . . 179.7(2)
C2 N3 C3 C4 . . . 1.2(5)
C5 C4 C3 N3 . . . 0.0(6)
